data_2004683
loop_
_publ_author_name
'Tezuka, Y.'
'Kawasaki, N.'
'Yajima, H.'
'Ishii, T.'
'Oyama, T.'
'Takeuchi, K.'
'Nakao, A.'
'Katayama, C.'

_publ_section_title
;
 Bis(4-methoxyphenyl)methano[60]fullerene with a Methano Bridge at the
 6--6-Ring Junction
;
_journal_issue 4
_journal_name_full 'Acta Crystallographica Section C'
_journal_page_first 1008
_journal_page_last 1010
_journal_paper_doi 10.1107/S0108270195013096
_journal_volume 52
_journal_year 1996
_chemical_formula_moiety 'C75 H14 O2'
_chemical_formula_sum 'C75 H14 O2'
_chemical_formula_weight 946.90
_symmetry_cell_setting monoclinic
_symmetry_space_group_name_H-M 'P 1 21/m 1'
_atom_type_scat_source IntTabIV
_cell_angle_alpha 90.
_cell_angle_beta 101.94(2)
_cell_angle_gamma 90.
_cell_formula_units_Z 2
_cell_length_a 11.323(2)
_cell_length_b 17.602(4)
_cell_length_c 9.852(2)
_cell_measurement_reflns_used 22
_cell_measurement_temperature 298
_cell_measurement_theta_max 17.5
_cell_measurement_theta_min 15
_cell_volume 1921.1(7)
_computing_cell_refinement 'MAC Science MXC software'
_computing_data_collection 'MAC Science MXC software'
_computing_data_reduction 'MAC Science MXC software'
_computing_molecular_graphics 'CRYSTAN-GM ORTEP (Johnson, 1965)'
_computing_publication_material CRYSTAN-GM
_computing_structure_refinement 'CRYSTAN-GM LSQ (Mallinson & Muir, 1985)'
_computing_structure_solution
;SIR (Altomare et al., 1994) in CRYSTAN-GM (Edwards, Gilmore, Mackay &
 Stewart,
1995)
;
_diffrn_measurement_device 'Mac Science MXC18K'
_diffrn_measurement_method 2\q/\w
_diffrn_radiation_type MoK\a
_diffrn_radiation_wavelength 0.71073
_diffrn_reflns_av_R_equivalents 0.03
_diffrn_reflns_limit_h_max 14
_diffrn_reflns_limit_h_min -14
_diffrn_reflns_limit_k_max 22
_diffrn_reflns_limit_k_min 0
_diffrn_reflns_limit_l_max 12
_diffrn_reflns_limit_l_min 0
_diffrn_reflns_number 4980
_diffrn_reflns_theta_max 27.5
_diffrn_standards_decay_% 3
_diffrn_standards_interval_count 100
_diffrn_standards_number 3
_exptl_absorpt_coefficient_mu 0.097
_exptl_absorpt_correction_type none
_exptl_crystal_colour black
_exptl_crystal_density_diffrn 1.63
_exptl_crystal_density_meas 1.63
_exptl_crystal_density_method 'on a Berman density torsion balance'
_exptl_crystal_description prism
_exptl_crystal_size_max 0.30
_exptl_crystal_size_mid 0.25
_exptl_crystal_size_min 0.20
_refine_diff_density_max 0.17
_refine_diff_density_min -0.19
_refine_ls_extinction_method none
_refine_ls_goodness_of_fit_obs 0.756
_refine_ls_hydrogen_treatment 'H atoms refined isotropically'
_refine_ls_number_parameters 383
_refine_ls_number_reflns 3003
_refine_ls_R_factor_obs 0.041
_refine_ls_shift/esd_max 0.430
_refine_ls_structure_factor_coef F
_refine_ls_weighting_scheme unit
_refine_ls_wR_factor_obs 0.038
_reflns_number_observed 3003
_reflns_number_total 4093
_reflns_observed_criterion refl_observed_if_F_>_3_sigma(F)
_cod_data_source_file as1208.cif
_cod_data_source_block structure
_cod_original_cell_volume 1921.3(7)
_cod_original_sg_symbol_H-M 'P 21/m'
_cod_database_code 2004683

loop_
_atom_site_aniso_label
_atom_site_aniso_U_11
_atom_site_aniso_U_22
_atom_site_aniso_U_33
_atom_site_aniso_U_12
_atom_site_aniso_U_13
_atom_site_aniso_U_23
O(1) 0.0475(9) 0.0419(9) 0.0570(10) -.0130(8) 0.0023(8) -.0085(8)
C(1) 0.071(2) 0.071(2) 0.066(2) -0.039(2) 0.008(2) 0.001(2)
C(2) 0.0310(10) 0.0320(10) 0.0420(10) 0.0000(10) -0.0060(10) 0.0000(10)
C(3) 0.0330(10) 0.0490(10) 0.0440(10) -0.0080(10) 0.0090(10) 0.0010(10)
C(4) 0.0350(10) 0.0490(10) 0.0340(10) -0.0050(10) 0.0070(10) -0.0060(10)
C(5) 0.0250(9) 0.0350(10) 0.0310(10) 0.0020(8) -.0004(7) 0.0008(9)
C(6) 0.0330(10) 0.0420(10) 0.0350(10) -0.0020(10) 0.0070(10) -0.0010(10)
C(7) 0.0390(10) 0.0420(10) 0.0320(10) 0.0030(10) 0.0020(10) -0.0050(10)
C(8) 0.0260(10) 0.035(2) 0.0280(10) 0.000 0.0040(10) 0.000
C(9) 0.0230(10) 0.037(2) 0.0270(10) 0.000 0.0050(10) 0.000
C(10) 0.0270(10) 0.039(2) 0.0230(10) 0.000 0.0040(10) 0.000
C(11) 0.0250(9) 0.0420(10) 0.0340(10) 0.0096(9) 0.0022(7) -.0064(9)
C(12) 0.0300(10) 0.0490(10) 0.0260(10) -0.0060(10) -0.0010(10) 0.0130(10)
C(13) 0.0265(9) 0.069(2) 0.0340(10) 0.0090(10) 0.0098(8) -.0070(10)
C(14) 0.0360(10) 0.078(2) 0.0200(10) -0.0050(10) 0.0060(10) 0.0100(10)
C(15) 0.0400(10) 0.085(2) 0.0350(10) 0.0140(10) 0.0100(10) -0.0210(10)
C(16) 0.0370(10) 0.098(2) 0.0310(10) -0.0160(10) 0.0080(10) 0.0210(10)
C(17) 0.0420(10) 0.112(2) 0.0230(10) 0.0060(10) 0.0120(10) -0.0120(10)
C(18) 0.0300(10) 0.126(3) 0.0340(10) -0.0120(10) 0.0140(10) 0.0120(10)
C(19) 0.0510(10) 0.100(2) 0.0280(10) 0.009(2) 0.0040(10) -0.0250(10)
C(20) 0.0300(10) 0.109(3) 0.0470(10) -0.0220(10) 0.0090(10) 0.017(2)
C(21) 0.0460(10) 0.097(2) 0.0200(10) 0.0020(10) -0.0010(10) -0.0110(10)
C(22) 0.0210(10) 0.104(2) 0.0480(10) -0.0110(10) 0.0060(10) 0.0050(10)
C(23) 0.0420(10) 0.076(2) 0.0300(10) -0.0040(10) -0.0090(10) -0.0140(10)
C(24) 0.0260(10) 0.076(2) 0.0450(10) -0.0160(10) -0.0040(10) 0.0030(10)
C(25) 0.034(2) 0.071(2) 0.031(2) 0.000 -0.0100(10) 0.000
C(26) 0.0240(10) 0.071(3) 0.041(2) 0.000 -0.0060(10) 0.000
C(27) 0.0360(10) 0.0330(10) 0.0460(10) 0.0100(10) -0.0050(10) -0.0050(10)
C(28) 0.0400(10) 0.0330(10) 0.0440(10) -0.0030(10) -0.0050(10) 0.0140(10)
C(29) 0.0470(10) 0.0340(10) 0.065(2) 0.0110(10) -0.0070(10) -0.0180(10)
C(30) 0.0510(10) 0.0390(10) 0.062(2) -0.0150(10) -0.0100(10) 0.0190(10)
C(31) 0.0480(10) 0.063(2) 0.0520(10) 0.0160(10) -0.0020(10) -0.0320(10)
C(32) 0.0460(10) 0.070(2) 0.0540(10) -0.0250(10) -0.0010(10) 0.0290(10)
C(33) 0.057(2) 0.072(2) 0.0490(10) 0.0120(10) -0.0060(10) -0.0380(10)
C(34) 0.0420(10) 0.073(2) 0.063(2) -0.0300(10) -0.0030(10) 0.0230(10)
C(35) 0.057(2) 0.052(2) 0.060(2) -0.0040(10) -0.0120(10) -0.0280(10)
C(36) 0.0470(10) 0.053(2) 0.072(2) -0.0270(10) -0.0090(10) 0.0090(10)
C(37) 0.0460(10) 0.060(2) 0.0500(10) -0.0090(10) -0.0130(10) -0.0200(10)
C(38) 0.0390(10) 0.059(2) 0.0560(10) -0.0230(10) -0.0110(10) -0.0010(10)
C(39) 0.060(2) 0.0260(10) 0.075(2) -0.0050(10) -0.0150(10) -0.0010(10)
C(40) 0.059(2) 0.0360(10) 0.078(2) -0.0150(10) -0.0160(10) -0.0080(10)

loop_
_atom_site_label
_atom_site_occupancy
_atom_site_fract_x
_atom_site_fract_y
_atom_site_fract_z
_atom_site_U_iso_or_equiv
_atom_site_thermal_displace_type
O(1) 1.000 0.5507(1) 0.5009(1) 0.8341(2) 0.050(1) Uij
C(1) 1.000 0.6385(3) 0.5341(2) 0.7695(4) 0.071(2) Uij
C(2) 1.000 0.4846(2) 0.4420(1) 0.7671(2) 0.036(1) Uij
C(3) 1.000 0.4984(2) 0.4125(1) 0.6415(2) 0.043(1) Uij
C(4) 1.000 0.4267(2) 0.3522(1) 0.5841(2) 0.040(1) Uij
C(5) 1.000 0.3410(2) 0.3210(1) 0.6490(2) 0.031(1) Uij
C(6) 1.000 0.3276(2) 0.3518(1) 0.7748(2) 0.037(1) Uij
C(7) 1.000 0.3989(2) 0.4115(1) 0.8337(2) 0.039(1) Uij
C(8) 0.500 0.2749(2) 0.2500 0.5914(3) 0.031(1) Uij
C(9) 0.500 0.2125(2) 0.2500 0.4399(3) 0.030(1) Uij
C(10) 0.500 0.1382(2) 0.2500 0.5656(3) 0.030(1) Uij
C(11) 1.000 0.1906(2) 0.1829(1) 0.3467(2) 0.035(1) Uij
C(12) 1.000 0.0597(2) 0.1828(1) 0.5675(2) 0.036(1) Uij
C(13) 1.000 0.1829(2) 0.2091(1) 0.2063(2) 0.044(1) Uij
C(14) 1.000 -0.0516(2) 0.2092(2) 0.6007(2) 0.045(1) Uij
C(15) 1.000 0.1159(2) 0.1696(2) 0.0940(2) 0.055(1) Uij
C(16) 1.000 -0.1593(2) 0.1691(2) 0.5565(2) 0.056(1) Uij
C(17) 1.000 0.0452(2) 0.2111(2) -0.0227(2) 0.060(1) Uij
C(18) 1.000 -0.2709(2) 0.2110(2) 0.5099(2) 0.064(2) Uij
C(19) 1.000 -0.0664(2) 0.1690(2) -0.0690(2) 0.061(2) Uij
C(20) 1.000 -0.3414(2) 0.1692(2) 0.3936(3) 0.063(2) Uij
C(21) 1.000 -0.1735(2) 0.2091(2) -0.1143(2) 0.055(1) Uij
C(22) 1.000 -0.4097(2) 0.2089(2) 0.2829(3) 0.059(1) Uij
C(23) 1.000 -0.2837(2) 0.1836(2) -0.0749(2) 0.050(1) Uij
C(24) 1.000 -0.4129(2) 0.1835(2) 0.1423(2) 0.050(1) Uij
C(25) 0.500 -0.3519(3) 0.2500 -0.0511(3) 0.046(2) Uij
C(26) 0.500 -0.4152(3) 0.2500 0.0564(3) 0.047(2) Uij
C(27) 1.000 0.1246(2) 0.1206(1) 0.3710(2) 0.040(1) Uij
C(28) 1.000 0.0579(2) 0.1204(1) 0.4835(2) 0.040(1) Uij
C(29) 1.000 0.0527(2) 0.0799(1) 0.2540(3) 0.050(1) Uij
C(30) 1.000 -0.0546(2) 0.0797(1) 0.4344(3) 0.052(1) Uij
C(31) 1.000 0.0499(2) 0.1033(2) 0.1185(3) 0.056(2) Uij
C(32) 1.000 -0.1600(2) 0.1031(2) 0.4725(3) 0.058(2) Uij
C(33) 1.000 -0.0639(2) 0.1029(2) 0.0168(3) 0.061(2) Uij
C(34) 1.000 -0.2739(2) 0.1029(2) 0.3697(3) 0.061(2) Uij
C(35) 1.000 -0.1684(2) 0.0787(2) 0.0555(3) 0.058(2) Uij
C(36) 1.000 -0.2755(2) 0.0788(2) 0.2359(3) 0.059(2) Uij
C(37) 1.000 -0.2809(2) 0.1201(2) 0.0082(3) 0.053(1) Uij
C(38) 1.000 -0.3469(2) 0.1200(2) 0.1198(3) 0.053(1) Uij
C(39) 1.000 -0.0570(2) 0.0546(1) 0.2941(3) 0.056(2) Uij
C(40) 1.000 -0.1654(3) 0.0539(2) 0.1964(3) 0.060(2) Uij
H(1A) 1.000 0.601(3) 0.553(2) 0.674(3) 0.08 Uiso
H(1B) 1.000 0.675(3) 0.576(2) 0.835(3) 0.10 Uiso
H(1C) 1.000 0.700(3) 0.493(2) 0.754(3) 0.07 Uiso
H(3) 1.000 0.554(2) 0.435(1) 0.595(2) 0.050 Uiso
H(4) 1.000 0.437(2) 0.330(1) 0.497(2) 0.051 Uiso
H(6) 1.000 0.269(2) 0.331(1) 0.822(2) 0.055 Uiso
H(7) 1.000 0.390(2) 0.432(1) 0.921(2) 0.050 Uiso

loop_
_geom_angle_atom_site_label_1
_geom_angle_atom_site_label_2
_geom_angle_atom_site_label_3
_geom_angle
_geom_angle_publ_flag
C(1) O(1) C(2) 117.5(3) no
O(1) C(1) H(1A) 111.1(17) no
O(1) C(1) H(1B) 103.9(19) no
O(1) C(1) H(1C) 109.3(17) no
H(1A) C(1) H(1B) 114.(3) no
H(1A) C(1) H(1C) 105.(2) no
H(1B) C(1) H(1C) 114.(3) no
O(1) C(2) C(3) 124.5(2) no
O(1) C(2) C(7) 115.5(2) no
C(3) C(2) C(7) 120.0(2) no
C(2) C(3) C(4) 119.2(2) no
C(2) C(3) H(3) 119.3(15) no
C(4) C(3) H(3) 121.4(15) no
C(3) C(4) C(5) 121.7(2) no
C(3) C(4) H(4) 120.2(14) no
C(5) C(4) H(4) 118.1(14) no
C(4) C(5) C(6) 118.3(2) no
C(4) C(5) C(8) 119.9(2) no
C(6) C(5) C(8) 121.5(2) no
C(5) C(6) C(7) 120.7(2) no
C(5) C(6) H(6) 119.7(15) no
C(7) C(6) H(6) 119.6(15) no
C(2) C(7) C(6) 120.1(2) no
C(2) C(7) H(7) 119.3(14) no
C(6) C(7) H(7) 120.6(14) no
C(5) C(8) C(5') 112.1(2) yes
C(5) C(8) C(9) 117.8(2) no
C(5) C(8) C(10) 118.3(2) no
C(9) C(8) C(10) 65.3(2) yes
C(8) C(9) C(10) 57.4(2) yes
C(8) C(9) C(11) 126.4(2) no
C(10) C(9) C(11) 115.0(2) no
C(11) C(9) C(11') 105.4(2) no
C(8) C(10) C(9) 57.3(2) yes
C(8) C(10) C(12) 126.3(2) no
C(9) C(10) C(12) 114.4(2) no
C(12) C(10) C(12') 106.0(2) no
C(9) C(11) C(13) 107.9(2) no
C(9) C(11) C(27) 123.6(2) no
C(13) C(11) C(27) 119.7(2) no
C(10) C(12) C(14) 107.4(2) no
C(10) C(12) C(28) 124.4(2) no
C(14) C(12) C(28) 119.4(2) no
C(11) C(13) C(13') 108.7(2) no
C(11) C(13) C(15) 121.1(3) no
C(13') C(13) C(15) 120.0(3) no
C(12) C(14) C(14') 108.8(2) no
C(12) C(14) C(16) 120.8(3) no
C(14') C(14) C(16) 120.3(3) no
C(13) C(15) C(17) 119.8(3) no
C(13) C(15) C(31) 119.4(3) no
C(17) C(15) C(31) 108.7(3) no
C(14) C(16) C(18) 119.2(3) no
C(14) C(16) C(32) 119.5(3) no
C(18) C(16) C(32) 109.2(3) no
C(15) C(17) C(17') 120.1(3) no
C(15) C(17) C(19) 107.0(3) no
C(17') C(17) C(19) 120.7(3) no
C(16) C(18) C(18') 120.5(3) no
C(16) C(18) C(20) 107.0(3) no
C(18') C(18) C(20) 120.4(3) no
C(17) C(19) C(21) 118.9(3) no
C(17) C(19) C(33) 108.6(3) no
C(21) C(19) C(33) 120.6(3) no
C(18) C(20) C(22) 119.4(3) no
C(18) C(20) C(34) 108.4(3) no
C(22) C(20) C(34) 120.5(3) no
C(19) C(21) C(21') 120.4(3) no
C(19) C(21) C(23) 119.7(3) no
C(21') C(21) C(23) 108.0(3) no
C(20) C(22) C(22') 120.2(3) no
C(20) C(22) C(24) 119.7(3) no
C(22') C(22) C(24) 108.0(3) no
C(21) C(23) C(25) 108.1(3) no
C(21) C(23) C(37) 119.6(3) no
C(25) C(23) C(37) 120.3(3) no
C(22) C(24) C(26) 107.7(3) no
C(22) C(24) C(38) 119.6(3) no
C(26) C(24) C(38) 120.4(3) no
C(23) C(25) C(23') 107.8(3) no
C(23) C(25) C(26) 119.8(2) no
C(24) C(26) C(24') 108.6(3) no
C(24) C(26) C(25) 119.7(2) no
C(11) C(27) C(28) 121.2(2) no
C(11) C(27) C(29) 119.3(2) no
C(28) C(27) C(29) 107.8(2) no
C(12) C(28) C(27) 120.5(2) no
C(12) C(28) C(30) 119.8(2) no
C(27) C(28) C(30) 107.6(2) no
C(27) C(29) C(31) 120.8(3) no
C(31) C(29) C(39) 120.2(3) no
C(28) C(30) C(32) 120.5(3) no
C(28) C(30) C(39) 108.1(3) no
C(32) C(30) C(39) 120.2(3) no
C(15) C(31) C(29) 119.6(3) no
C(15) C(31) C(33) 107.8(3) no
C(29) C(31) C(33) 119.9(3) no
C(16) C(32) C(30) 119.9(3) no
C(16) C(32) C(34) 107.6(3) no
C(30) C(32) C(34) 119.7(3) no
C(19) C(33) C(31) 107.9(3) no
C(19) C(33) C(35) 119.9(3) no
C(31) C(33) C(35) 119.7(3) no
C(20) C(34) C(32) 107.8(3) no
C(20) C(34) C(36) 120.0(3) no
C(32) C(34) C(36) 119.8(3) no
C(33) C(35) C(37) 119.9(3) no
C(33) C(35) C(40) 120.3(3) no
C(37) C(35) C(40) 107.6(3) no
C(34) C(36) C(38) 119.7(3) no
C(34) C(36) C(40) 120.5(3) no
C(38) C(36) C(40) 108.0(3) no
C(23) C(37) C(35) 120.3(3) no
C(23) C(37) C(38) 119.9(3) no
C(35) C(37) C(38) 108.1(3) no
C(24) C(38) C(36) 120.4(3) no
C(24) C(38) C(37) 119.9(3) no
C(36) C(38) C(37) 107.9(3) no
C(29) C(39) C(30) 108.6(3) no
C(29) C(39) C(40) 119.7(3) no
C(30) C(39) C(40) 120.1(3) no
C(35) C(40) C(36) 108.4(3) no
C(35) C(40) C(39) 120.1(3) no
C(36) C(40) C(39) 119.7(3) no

loop_
_geom_bond_atom_site_label_1
_geom_bond_atom_site_label_2
_geom_bond_distance
_geom_bond_publ_flag
O(1) C(1) 1.413(4) no
O(1) C(2) 1.366(3) no
C(1) H(1A) 1.00(4) no
C(1) H(1B) 1.00(4) no
C(1) H(1C) 1.04(3) no
C(2) C(3) 1.380(4) no
C(2) C(7) 1.387(3) no
C(3) C(4) 1.383(4) no
C(3) H(3) 0.94(3) no
C(4) C(5) 1.382(3) no
C(4) H(4) 0.97(3) no
C(5) C(6) 1.389(3) no
C(5) C(8) 1.505(3) no
C(5) C(8) 1.505(3) no
C(6) C(7) 1.379(4) no
C(6) H(6) 0.95(3) no
C(7) H(7) 0.96(3) no
C(8) C(9) 1.514(4) yes
C(8) C(10) 1.516(4) yes
C(9) C(10) 1.635(4) yes
C(9) C(11) 1.486(3) no
C(10) C(12) 1.482(3) no
C(11) C(13) 1.443(3) no
C(11) C(27) 1.375(4) no
C(12) C(14) 1.443(3) no
C(12) C(28) 1.373(4) no
C(13) C(13') 1.438(4) yes
C(13) C(15) 1.392(4) no
C(14) C(14') 1.435(4) no
C(14) C(16) 1.398(4) no
C(15) C(17) 1.455(4) no
C(15) C(31) 1.431(4) no
C(16) C(18) 1.453(4) no
C(16) C(32) 1.425(5) no
C(17) C(17') 1.370(5) yes
C(17) C(19) 1.454(4) no
C(18) C(18') 1.374(5) yes
C(18) C(20) 1.454(4) no
C(19) C(21) 1.395(4) no
C(19) C(33) 1.434(5) no
C(20) C(22) 1.388(4) no
C(20) C(34) 1.441(5) no
C(21) C(21') 1.440(5) yes
C(21) C(23) 1.452(4) no
C(22) C(22') 1.448(5) no
C(22) C(24) 1.449(4) no
C(23) C(25) 1.447(4) no
C(23) C(37) 1.381(4) no
C(24) C(26) 1.442(4) no
C(24) C(38) 1.386(4) no
C(25) C(26) 1.396(5) yes
C(27) C(28) 1.465(4) no
C(27) C(29) 1.454(4) no
C(28) C(30) 1.454(4) no
C(29) C(31) 1.391(4) no
C(29) C(39) 1.449(4) no
C(30) C(32) 1.386(4) no
C(30) C(39) 1.446(4) no
C(31) C(33) 1.460(4) no
C(32) C(34) 1.466(4) no
C(33) C(35) 1.384(4) no
C(34) C(36) 1.381(5) no
C(35) C(37) 1.458(4) no
C(35) C(40) 1.448(4) no
C(36) C(38) 1.452(4) no
C(36) C(40) 1.449(4) no
C(37) C(38) 1.451(4) no
C(39) C(40) 1.395(4) yes

loop_
_geom_torsion_atom_site_label_1
_geom_torsion_atom_site_label_2
_geom_torsion_atom_site_label_3
_geom_torsion_atom_site_label_4
_geom_torsion
_geom_torsion_publ_flag
C(1) O(1) C(2) C(3) 0.5(3) no
C(1) O(1) C(2) C(7) -179.5(4) no
C(2) O(1) C(1) H(1A) 57(2) no
C(2) O(1) C(1) H(1B) 180(2) no
C(2) O(1) C(1) H(1C) -59(2) no
O(1) C(2) C(3) C(4) 179.4(4) no
O(1) C(2) C(3) H(3) -2(2) no
O(1) C(2) C(7) C(6) -179.9(4) no
O(1) C(2) C(7) H(7) 0(2) no
C(3) C(2) C(7) C(6) 0.1(3) no
C(7) C(2) C(3) H(3) 178(2) no
C(3) C(2) C(7) H(7) 180(2) no
C(2) C(3) C(4) C(5) 0.4(3) no
C(2) C(3) C(4) H(4) -178(2) no
H(3) C(3) C(4) C(5) -178(2) no
H(3) C(3) C(4) H(4) 4(2) no
C(3) C(4) C(5) C(6) 0.2(3) no
C(3) C(4) C(5) C(8) -173.1(4) yes
H(4) C(4) C(5) C(6) 179(2) no
H(4) C(4) C(5) C(8) 5(2) no
C(4) C(5) C(6) C(7) -0.6(3) no
C(4) C(5) C(6) H(6) -180(2) no
C(4) C(5) C(8) C(9) -53.3(3) no
C(4) C(5) C(8) C(10) -128.6(3) no
C(24) C(26) C(25) C(23) -0.5(3) no
C(8) C(5) C(6) C(7) 172.5(4) yes
C(6) C(5) C(8) C(9) 133.7(3) no
C(6) C(5) C(8) C(10) 58.3(3) no
C(8) C(5) C(6) H(6) -6(2) no
C(5) C(6) C(7) C(2) 0.5(2) no
C(5) C(6) C(7) H(7) -179(2) no
H(6) C(6) C(7) C(2) 179(2) no
H(6) C(6) C(7) H(7) 0(2) no
C(5') C(8) C(5) C(4) 88.2(3) no
C(5') C(8) C(5) C(6) -84.8(3) no
C(5) C(8) C(9) C(10) -110.3(3) no
C(5) C(8) C(9) C(11) 151.0(4) no
C(5) C(8) C(10) C(9) 109.6(3) no
C(5) C(8) C(10) C(12) -152.5(4) no
C(9) C(8) C(10) C(9) 0.0(2) no
C(10) C(8) C(9) C(10) 0.0(2) no
C(10) C(8) C(9) C(11) -98.7(3) no
C(9) C(8) C(10) C(12) 97.9(3) no
C(8) C(9) C(10) C(8) 0.0(2) no
C(8) C(9) C(10) C(12) -118.7(3) no
C(8) C(9) C(11) C(13) -153.6(3) no
C(8) C(9) C(11) C(27) 59.4(3) no
C(11) C(9) C(8) C(5') -11.7(2) no
C(11) C(9) C(10) C(8) 118.7(3) no
C(11) C(9) C(10) C(12) 0.0(2) no
C(10) C(9) C(11) C(13) 139.6(3) no
C(10) C(9) C(11) C(27) -7.4(2) no
C(11') C(9) C(10) C(12) 122.6(3) no
C(11') C(9) C(11) C(13) 12.0(2) no
C(11') C(9) C(11) C(27) -135.0(3) no
C(8) C(10) C(12) C(14) 154.5(3) no
C(8) C(10) C(12) C(28) -58.6(3) no
C(9) C(10) C(12) C(14) -139.3(3) no
C(9) C(10) C(12) C(28) 7.6(2) no
C(12') C(10) C(12) C(14) -12.3(2) no
C(12') C(10) C(12) C(28) 134.6(3) no
C(9) C(11) C(13) C(15) -152.8(3) no
C(9) C(11) C(27) C(28) 7.8(2) no
C(9) C(11) C(27) C(29) 146.4(4) no
C(27) C(11) C(13) C(15) -4.3(3) no
C(13) C(11) C(27) C(28) -135.6(3) no
C(13) C(11) C(27) C(29) 3.0(2) no
C(10) C(12) C(14) C(16) 153.3(3) no
C(10) C(12) C(28) C(27) -8.1(2) no
C(10) C(12) C(28) C(30) -146.1(4) no
C(28) C(12) C(14) C(16) 4.5(3) no
C(14) C(12) C(28) C(27) 135.2(3) no
C(14) C(12) C(28) C(30) -2.8(3) no
C(13') C(13) C(11) C(9) -7.7(2) no
C(13') C(13) C(11) C(27) 140.9(3) no
C(11) C(13) C(15) C(17) 140.8(4) no
C(11) C(13) C(15) C(31) 2.3(3) no
C(13') C(13) C(15) C(17) -0.5(3) no
C(13') C(13) C(15) C(31) -138.9(4) no
C(14') C(14) C(12) C(10) 7.8(2) no
C(14') C(14) C(12) C(28) -141.1(3) no
C(12) C(14) C(16) C(18) -141.3(4) no
C(12) C(14) C(16) C(32) -2.8(3) no
C(14') C(14) C(16) C(18) 0.4(3) no
C(14') C(14) C(16) C(32) 138.9(4) no
C(13) C(15) C(17) C(19) -142.1(4) no
C(13) C(15) C(31) C(29) 0.7(3) no
C(13) C(15) C(31) C(33) 142.4(4) no
C(31) C(15) C(17) C(19) 0.4(3) no
C(17) C(15) C(31) C(29) -141.9(4) no
C(17) C(15) C(31) C(33) -0.2(3) no
C(14) C(16) C(18) C(20) 142.2(4) no
C(14) C(16) C(32) C(30) -0.6(3) no
C(14) C(16) C(32) C(34) -142.0(4) no
C(32) C(16) C(18) C(20) -0.2(3) no
C(18) C(16) C(32) C(30) 141.7(4) no
C(18) C(16) C(32) C(34) 0.3(3) no
C(17') C(17) C(15) C(13) 0.5(3) no
C(17') C(17) C(15) C(31) 142.9(4) no
C(15) C(17) C(19) C(21) 142.7(4) no
C(15) C(17) C(19) C(33) -0.4(3) no
C(17') C(17) C(19) C(21) 0.4(3) no
C(17') C(17) C(19) C(33) -142.7(4) no
C(18') C(18) C(16) C(14) -0.4(3) no
C(18') C(18) C(16) C(32) -142.8(4) no
C(16) C(18) C(20) C(22) -143.2(4) no
C(16) C(18) C(20) C(34) 0.1(3) no
C(18') C(18) C(20) C(22) -0.6(3) no
C(18') C(18) C(20) C(34) 142.6(4) no
C(17) C(19) C(21) C(23) -138.9(4) no
C(17) C(19) C(33) C(31) 0.3(3) no
C(17) C(19) C(33) C(35) 142.1(4) no
C(33) C(19) C(21) C(23) -0.3(3) no
C(21) C(19) C(33) C(31) -142.1(4) no
C(21) C(19) C(33) C(35) -0.2(3) no
C(18) C(20) C(22) C(24) 138.6(4) no
C(18) C(20) C(34) C(32) 0.1(3) no
C(18) C(20) C(34) C(36) -141.9(4) no
C(34) C(20) C(22) C(24) -0.1(3) no
C(22) C(20) C(34) C(32) 142.8(4) no
C(22) C(20) C(34) C(36) 0.8(3) no
C(21') C(21) C(19) C(17) -0.4(3) no
C(21') C(21) C(19) C(33) 138.2(4) no
C(19) C(21) C(23) C(25) 143.3(4) no
C(19) C(21) C(23) C(37) 0.6(3) no
C(21') C(21) C(23) C(25) 0.2(3) no
C(21') C(21) C(23) C(37) -142.5(4) no
C(22') C(22) C(20) C(18) 0.6(3) no
C(22') C(22) C(20) C(34) -138.1(4) no
C(20) C(22) C(24) C(26) -142.8(4) no
C(20) C(22) C(24) C(38) -0.4(3) no
C(22') C(22) C(24) C(26) -0.2(3) no
C(22') C(22) C(24) C(38) 142.1(4) no
C(21) C(23) C(25) C(26) -142.3(4) no
C(21) C(23) C(37) C(35) -0.4(3) no
C(21) C(23) C(37) C(38) 138.2(4) no
C(37) C(23) C(25) C(26) 0.1(3) no
C(25) C(23) C(37) C(35) -138.5(4) no
C(25) C(23) C(37) C(38) 0.1(3) no
C(22) C(24) C(26) C(25) 142.8(4) no
C(22) C(24) C(38) C(36) 0.3(3) no
C(22) C(24) C(38) C(37) -138.3(4) no
C(38) C(24) C(26) C(25) 0.9(3) no
C(26) C(24) C(38) C(36) 137.9(4) no
C(26) C(24) C(38) C(37) -0.7(3) no
C(23') C(25) C(23) C(21) -0.4(3) no
C(23') C(25) C(23) C(37) 142.0(4) no
C(23) C(25) C(26) C(24) -0.5(3) no
C(23') C(25) C(26) C(24) -137.9(4) no
C(24') C(26) C(24) C(22) 0.3(3) no
C(24') C(26) C(24) C(38) -141.7(4) no
C(24') C(26) C(25) C(23) 137.9(4) no
C(11) C(27) C(28) C(12) 0.1(3) no
C(11) C(27) C(28) C(30) 142.6(3) no
C(11) C(27) C(29) C(31) 0.0(3) no
C(11) C(27) C(29) C(39) -143.8(3) no
C(29) C(27) C(28) C(12) -142.6(3) no
C(29) C(27) C(28) C(30) -0.2(2) no
C(28) C(27) C(29) C(31) 143.5(4) no
C(28) C(27) C(29) C(39) -0.2(2) no
C(12) C(28) C(30) C(32) -0.5(3) no
C(12) C(28) C(30) C(39) 143.3(3) no
C(27) C(28) C(30) C(32) -143.3(4) no
C(27) C(28) C(30) C(39) 0.5(2) no
C(27) C(29) C(31) C(15) -1.9(3) no
C(27) C(29) C(31) C(33) -139.0(4) no
C(27) C(29) C(39) C(30) 0.6(3) no
C(27) C(29) C(39) C(40) 143.9(4) no
C(39) C(29) C(31) C(15) 137.5(4) no
C(31) C(29) C(39) C(30) -143.5(4) no
C(39) C(29) C(31) C(33) 0.4(3) no
C(31) C(29) C(39) C(40) -0.1(3) no
C(28) C(30) C(32) C(16) 2.2(3) no
C(28) C(30) C(32) C(34) 139.0(4) no
C(28) C(30) C(39) C(29) -0.7(3) no
C(28) C(30) C(39) C(40) -143.8(4) no
C(39) C(30) C(32) C(16) -137.3(4) no
C(32) C(30) C(39) C(29) 143.3(4) no
C(39) C(30) C(32) C(34) -0.5(3) no
C(32) C(30) C(39) C(40) 0.1(3) no
C(15) C(31) C(33) C(19) 0.0(3) no
C(15) C(31) C(33) C(35) -142.0(4) no
C(29) C(31) C(33) C(19) 141.5(4) no
C(29) C(31) C(33) C(35) -0.4(3) no
C(16) C(32) C(34) C(20) -0.2(3) no
C(16) C(32) C(34) C(36) 141.9(4) no
C(30) C(32) C(34) C(20) -141.7(4) no
C(30) C(32) C(34) C(36) 0.4(3) no
C(19) C(33) C(35) C(37) 0.4(3) no
C(19) C(33) C(35) C(40) -137.4(4) no
C(31) C(33) C(35) C(37) 137.8(4) no
C(31) C(33) C(35) C(40) 0.1(3) no
C(20) C(34) C(36) C(38) -0.9(3) no
C(20) C(34) C(36) C(40) 137.5(4) no
C(32) C(34) C(36) C(38) -138.4(4) no
C(32) C(34) C(36) C(40) 0.0(3) no
C(33) C(35) C(37) C(23) -0.1(3) no
C(33) C(35) C(40) C(36) 143.0(4) no
C(33) C(35) C(40) C(39) 0.2(3) no
C(40) C(35) C(37) C(23) 142.4(4) no
C(37) C(35) C(40) C(36) 0.7(3) no
C(40) C(35) C(37) C(38) -0.5(3) no
C(37) C(35) C(40) C(39) -142.1(4) no
C(34) C(36) C(38) C(24) 0.3(3) no
C(34) C(36) C(38) C(37) 143.3(4) no
C(34) C(36) C(40) C(35) -143.3(4) no
C(34) C(36) C(40) C(39) -0.3(3) no
C(40) C(36) C(38) C(24) -142.7(4) no
C(38) C(36) C(40) C(35) -0.6(3) no
C(40) C(36) C(38) C(37) 0.3(3) no
C(38) C(36) C(40) C(39) 142.4(4) no
C(23) C(37) C(38) C(24) 0.2(3) no
C(23) C(37) C(38) C(36) -143.0(4) no
C(35) C(37) C(38) C(24) 143.3(4) no
C(35) C(37) C(38) C(36) 0.2(3) no
C(29) C(39) C(40) C(35) -0.2(3) no
C(29) C(39) C(40) C(36) -138.8(4) no
C(30) C(39) C(40) C(35) 138.9(4) no
C(30) C(39) C(40) C(36) 0.3(3) no
